data_7202403
loop_
_publ_author_name
'Liu, Cai-Ming'
'Zuo, Jing-Lin'
'Zhang, De-Qing'
'Zhu, Dao-Ben'

_publ_section_title
;
 Carboxylic acid-dependent assembly of neodymium--organic frameworks
 with attractive topologies and second-order nonlinear optical and/or
 magnetic properties
;
_journal_issue 11
_journal_name_full CrystEngComm
_journal_page_first 1674
_journal_paper_doi 10.1039/b811524a
_journal_volume 10
_journal_year 2008
_chemical_formula_sum 'C14 H11 N2 Nd O8'
_chemical_formula_weight 479.49
_chemical_name_systematic
;
?
;
_space_group_IT_number 60
_symmetry_cell_setting orthorhombic
_symmetry_space_group_name_Hall '-P 2n 2ab'
_symmetry_space_group_name_H-M 'P b c n'
_atom_sites_solution_hydrogens geom
_atom_sites_solution_primary direct
_atom_sites_solution_secondary difmap
_audit_creation_method SHELXL-97
_cell_angle_alpha 90.00
_cell_angle_beta 90.00
_cell_angle_gamma 90.00
_cell_formula_units_Z 4
_cell_length_a 16.652(3)
_cell_length_b 9.474(2)
_cell_length_c 10.332(2)
_cell_measurement_temperature 293(2)
_cell_volume 1630.0(6)
_computing_cell_refinement SMART
_computing_data_collection 'SMART (Bruker, 2000)'
_computing_data_reduction 'SAINT (Bruker, 2000)'
_computing_molecular_graphics 'SHELXL-97 (Sheldrick, 1997)'
_computing_publication_material 'SHELXL-97 (Sheldrick, 1997)'
_computing_structure_refinement 'SHELXL-97 (Sheldrick, 1997)'
_computing_structure_solution 'SHELXS-97 (Sheldrick, 1990)'
_diffrn_ambient_temperature 293(2)
_diffrn_detector_area_resol_mean '15x15 microns'
_diffrn_measured_fraction_theta_full 0.990
_diffrn_measured_fraction_theta_max 0.990
_diffrn_measurement_device_type 'CCD area dtetector'
_diffrn_measurement_method 'phi and omega scans'
_diffrn_radiation_monochromator graphite
_diffrn_radiation_source 'fine-focus sealed tube'
_diffrn_radiation_type MoK\a
_diffrn_radiation_wavelength 0.71073
_diffrn_reflns_av_R_equivalents 0.0209
_diffrn_reflns_av_sigmaI/netI 0.0145
_diffrn_reflns_limit_h_max 20
_diffrn_reflns_limit_h_min -20
_diffrn_reflns_limit_k_max 11
_diffrn_reflns_limit_k_min -8
_diffrn_reflns_limit_l_max 12
_diffrn_reflns_limit_l_min -12
_diffrn_reflns_number 9076
_diffrn_reflns_theta_full 26.00
_diffrn_reflns_theta_max 26.00
_diffrn_reflns_theta_min 2.45
_exptl_absorpt_coefficient_mu 3.231
_exptl_absorpt_correction_T_max 1.000000
_exptl_absorpt_correction_T_min 0.760431
_exptl_absorpt_correction_type 'empirical(SADABS, Sheldrick 1996)'
_exptl_crystal_density_diffrn 1.954
_exptl_crystal_density_method 'not measured'
_exptl_crystal_F_000 932
_exptl_crystal_size_max 0.5
_exptl_crystal_size_mid 0.3
_exptl_crystal_size_min 0.2
_refine_diff_density_max 0.948
_refine_diff_density_min -0.370
_refine_diff_density_rms 0.079
_refine_ls_extinction_method none
_refine_ls_goodness_of_fit_ref 1.107
_refine_ls_hydrogen_treatment constr
_refine_ls_matrix_type full
_refine_ls_number_parameters 119
_refine_ls_number_reflns 1588
_refine_ls_number_restraints 0
_refine_ls_restrained_S_all 1.107
_refine_ls_R_factor_all 0.0200
_refine_ls_R_factor_gt 0.0185
_refine_ls_shift/su_max 0.000
_refine_ls_shift/su_mean 0.000
_refine_ls_structure_factor_coef Fsqd
_refine_ls_weighting_details 'calc w=1/[\s^2^(Fo^2^)+(0.0233P)^2^+1.6905P] where P=(Fo^2^+2Fc^2^)/3'
_refine_ls_weighting_scheme calc
_refine_ls_wR_factor_gt 0.0479
_refine_ls_wR_factor_ref 0.0487
_reflns_number_gt 1463
_reflns_number_total 1588
_reflns_threshold_expression >2sigma(I)
_cod_data_source_file b811524a.txt
_cod_data_source_block 1
_cod_depositor_comments
;
The following automatic conversions were performed:
'_symmetry_cell_setting' value 'Orthorhombic' changed to 'orthorhombic'
according to '/home/saulius/struct/CIF-dictionaries/cif_core.dic'
dictionary named 'cif_core.dic' version 2.4.1 from 2010-06-29.

Automatic conversion script
Id: cif_fix_enum 1527 2010-12-29 10:47:43Z saulius 
;
_cod_original_sg_symbol_H-M Pbcn
_cod_database_code 7202403

loop_
_symmetry_equiv_pos_as_xyz
'x, y, z'
'-x+1/2, -y+1/2, z+1/2'
'-x, y, -z+1/2'
'x+1/2, -y+1/2, -z'
'-x, -y, -z'
'x-1/2, y-1/2, -z-1/2'
'x, -y, z-1/2'
'-x-1/2, y-1/2, z'

loop_
_atom_site_label
_atom_site_type_symbol
_atom_site_fract_x
_atom_site_fract_y
_atom_site_fract_z
_atom_site_U_iso_or_equiv
_atom_site_adp_type
_atom_site_occupancy
_atom_site_symmetry_multiplicity
_atom_site_calc_flag
_atom_site_refinement_flags
_atom_site_disorder_assembly
_atom_site_disorder_group
Nd1 Nd 0.0000 0.057976(18) 0.2500 0.01673(8) Uani 1 2 d S . .
C1 C 0.37311(13) 0.1912(3) 0.6221(2) 0.0251(5) Uani 1 1 d . . .
C2 C 0.31780(15) 0.1290(3) 0.7108(2) 0.0315(6) Uani 1 1 d . . .
H2A H 0.3331 0.1154 0.7965 0.038 Uiso 1 1 calc R . .
C3 C 0.24322(14) 0.0894(3) 0.6725(2) 0.0289(5) Uani 1 1 d . . .
H3A H 0.2082 0.0496 0.7323 0.035 Uiso 1 1 calc R . .
C4 C 0.21799(13) 0.1074(3) 0.5433(2) 0.0231(5) Uani 1 1 d . . .
C5 C 0.27229(13) 0.1645(3) 0.4578(2) 0.0259(5) Uani 1 1 d . . .
H5A H 0.2578 0.1768 0.3716 0.031 Uiso 1 1 calc R . .
C6 C 0.13458(13) 0.0703(2) 0.4999(2) 0.0215(5) Uani 1 1 d . . .
C7 C 0.0000 -0.2485(5) 0.2500 0.0434(12) Uani 1 2 d S . .
C8 C -0.0136(11) -0.4026(8) 0.2951(14) 0.102(7) Uani 0.50 1 d P . .
H8A H 0.0058 -0.4664 0.2299 0.153 Uiso 0.50 1 calc PR . .
H8B H -0.0699 -0.4183 0.3088 0.153 Uiso 0.50 1 calc PR . .
H8C H 0.0150 -0.4186 0.3744 0.153 Uiso 0.50 1 calc PR . .
N1 N 0.34643(11) 0.2028(2) 0.49774(18) 0.0267(4) Uani 1 1 d . . .
H1A H 0.3789 0.2366 0.4410 0.032 Uiso 1 1 calc R . .
O1 O 0.44232(9) 0.23212(19) 0.65031(18) 0.0314(4) Uani 1 1 d . . .
O2 O 0.08919(9) 0.0140(2) 0.57996(17) 0.0325(4) Uani 1 1 d . . .
O3 O 0.11644(10) 0.0989(2) 0.38441(16) 0.0305(4) Uani 1 1 d . . .
O4 O -0.05307(10) -0.18561(19) 0.18729(19) 0.0353(4) Uani 1 1 d . . .

loop_
_atom_site_aniso_label
_atom_site_aniso_U_11
_atom_site_aniso_U_22
_atom_site_aniso_U_33
_atom_site_aniso_U_23
_atom_site_aniso_U_13
_atom_site_aniso_U_12
Nd1 0.01092(11) 0.02348(12) 0.01580(12) 0.000 -0.00047(5) 0.000
C1 0.0206(11) 0.0268(12) 0.0279(12) -0.0038(10) -0.0052(9) -0.0014(9)
C2 0.0292(12) 0.0449(16) 0.0203(11) 0.0026(11) -0.0061(10) -0.0048(11)
C3 0.0232(11) 0.0424(14) 0.0210(12) 0.0024(11) 0.0015(9) -0.0059(11)
C4 0.0176(10) 0.0301(12) 0.0216(11) 0.0018(9) -0.0003(9) -0.0050(9)
C5 0.0202(11) 0.0372(13) 0.0203(11) 0.0031(10) -0.0026(9) -0.0042(10)
C6 0.0176(11) 0.0254(12) 0.0215(11) -0.0029(9) 0.0003(9) -0.0026(8)
C7 0.032(2) 0.029(2) 0.069(3) 0.000 -0.0183(18) 0.000
C8 0.106(12) 0.031(3) 0.170(18) 0.028(6) -0.068(13) -0.023(5)
N1 0.0194(9) 0.0357(12) 0.0250(10) 0.0038(9) 0.0015(8) -0.0092(8)
O1 0.0197(8) 0.0346(10) 0.0398(10) -0.0041(8) -0.0081(7) -0.0051(7)
O2 0.0222(8) 0.0475(11) 0.0279(9) 0.0034(8) 0.0040(7) -0.0122(8)
O3 0.0220(8) 0.0459(10) 0.0237(9) 0.0028(8) -0.0062(7) -0.0082(8)
O4 0.0317(9) 0.0325(10) 0.0417(11) -0.0070(8) -0.0149(8) -0.0024(8)

loop_
_atom_type_symbol
_atom_type_description
_atom_type_scat_dispersion_real
_atom_type_scat_dispersion_imag
_atom_type_scat_source
C C 0.0033 0.0016 'International Tables Vol C Tables 4.2.6.8 and 6.1.1.4'
H H 0.0000 0.0000 'International Tables Vol C Tables 4.2.6.8 and 6.1.1.4'
N N 0.0061 0.0033 'International Tables Vol C Tables 4.2.6.8 and 6.1.1.4'
O O 0.0106 0.0060 'International Tables Vol C Tables 4.2.6.8 and 6.1.1.4'
Nd Nd -0.1943 3.0179 'International Tables Vol C Tables 4.2.6.8 and 6.1.1.4'

loop_
_geom_angle_atom_site_label_1
_geom_angle_atom_site_label_2
_geom_angle_atom_site_label_3
_geom_angle
_geom_angle_site_symmetry_1
_geom_angle_site_symmetry_3
_geom_angle_publ_flag
O2 Nd1 O2 146.97(10) 7 5_556 ?
O2 Nd1 O3 96.98(6) 7 3 ?
O2 Nd1 O3 88.26(6) 5_556 3 ?
O2 Nd1 O3 88.26(6) 7 . ?
O2 Nd1 O3 96.98(6) 5_556 . ?
O3 Nd1 O3 161.55(9) 3 . ?
O2 Nd1 O1 71.25(6) 7 2_554 ?
O2 Nd1 O1 141.76(6) 5_556 2_554 ?
O3 Nd1 O1 86.71(6) 3 2_554 ?
O3 Nd1 O1 78.22(6) . 2_554 ?
O2 Nd1 O1 141.76(6) 7 4_456 ?
O2 Nd1 O1 71.25(6) 5_556 4_456 ?
O3 Nd1 O1 78.22(6) 3 4_456 ?
O3 Nd1 O1 86.71(6) . 4_456 ?
O1 Nd1 O1 70.61(8) 2_554 4_456 ?
O2 Nd1 O4 76.80(7) 7 . ?
O2 Nd1 O4 73.43(7) 5_556 . ?
O3 Nd1 O4 73.83(6) 3 . ?
O3 Nd1 O4 124.63(6) . . ?
O1 Nd1 O4 140.03(6) 2_554 . ?
O1 Nd1 O4 135.08(6) 4_456 . ?
O2 Nd1 O4 73.43(7) 7 3 ?
O2 Nd1 O4 76.80(7) 5_556 3 ?
O3 Nd1 O4 124.63(6) 3 3 ?
O3 Nd1 O4 73.83(6) . 3 ?
O1 Nd1 O4 135.08(6) 2_554 3 ?
O1 Nd1 O4 140.03(6) 4_456 3 ?
O4 Nd1 O4 50.80(8) . 3 ?
O2 Nd1 C7 73.49(5) 7 . ?
O2 Nd1 C7 73.49(5) 5_556 . ?
O3 Nd1 C7 99.23(5) 3 . ?
O3 Nd1 C7 99.23(5) . . ?
O1 Nd1 C7 144.69(4) 2_554 . ?
O1 Nd1 C7 144.69(4) 4_456 . ?
O4 Nd1 C7 25.40(4) . . ?
O4 Nd1 C7 25.40(4) 3 . ?
O1 C1 N1 119.6(2) . . ?
O1 C1 C2 125.0(2) . . ?
N1 C1 C2 115.4(2) . . ?
C3 C2 C1 121.2(2) . . ?
C3 C2 H2A 119.4 . . ?
C1 C2 H2A 119.4 . . ?
C2 C3 C4 121.1(2) . . ?
C2 C3 H3A 119.5 . . ?
C4 C3 H3A 119.5 . . ?
C5 C4 C3 117.4(2) . . ?
C5 C4 C6 120.6(2) . . ?
C3 C4 C6 122.0(2) . . ?
N1 C5 C4 120.7(2) . . ?
N1 C5 H5A 119.7 . . ?
C4 C5 H5A 119.7 . . ?
O2 C6 O3 125.3(2) . . ?
O2 C6 C4 117.7(2) . . ?
O3 C6 C4 117.0(2) . . ?
O4 C7 O4 122.9(4) 3 . ?
O4 C7 C8 120.2(7) 3 3 ?
O4 C7 C8 113.4(6) . 3 ?
O4 C7 C8 113.4(6) 3 . ?
O4 C7 C8 120.2(7) . . ?
C8 C7 C8 39.1(11) 3 . ?
O4 C7 Nd1 61.5(2) 3 . ?
O4 C7 Nd1 61.5(2) . . ?
C8 C7 Nd1 160.5(5) 3 . ?
C8 C7 Nd1 160.5(5) . . ?
C7 C8 H8A 109.5 . . ?
C7 C8 H8B 109.5 . . ?
H8A C8 H8B 109.5 . . ?
C7 C8 H8C 109.5 . . ?
H8A C8 H8C 109.5 . . ?
H8B C8 H8C 109.5 . . ?
C5 N1 C1 124.3(2) . . ?
C5 N1 H1A 117.9 . . ?
C1 N1 H1A 117.9 . . ?
C1 O1 Nd1 135.63(16) . 2 ?
C6 O2 Nd1 170.84(17) . 5_556 ?
C6 O3 Nd1 134.59(15) . . ?
C7 O4 Nd1 93.1(2) . . ?

loop_
_geom_bond_atom_site_label_1
_geom_bond_atom_site_label_2
_geom_bond_distance
_geom_bond_site_symmetry_2
_geom_bond_publ_flag
Nd1 O2 2.3995(16) 7 ?
Nd1 O2 2.3995(16) 5_556 ?
Nd1 O3 2.4163(16) 3 ?
Nd1 O3 2.4163(16) . ?
Nd1 O1 2.4368(17) 2_554 ?
Nd1 O1 2.4368(17) 4_456 ?
Nd1 O4 2.5547(18) . ?
Nd1 O4 2.5547(18) 3 ?
Nd1 C7 2.904(5) . ?
C1 O1 1.250(3) . ?
C1 N1 1.364(3) . ?
C1 C2 1.426(4) . ?
C2 C3 1.357(3) . ?
C2 H2A 0.9300 . ?
C3 C4 1.409(3) . ?
C3 H3A 0.9300 . ?
C4 C5 1.375(3) . ?
C4 C6 1.501(3) . ?
C5 N1 1.351(3) . ?
C5 H5A 0.9300 . ?
C6 O2 1.241(3) . ?
C6 O3 1.260(3) . ?
C7 O4 1.247(3) 3 ?
C7 O4 1.247(3) . ?
C7 C8 1.549(9) 3 ?
C7 C8 1.549(9) . ?
C8 H8A 0.9600 . ?
C8 H8B 0.9600 . ?
C8 H8C 0.9600 . ?
N1 H1A 0.8600 . ?
O1 Nd1 2.4368(17) 2 ?
O2 Nd1 2.3995(16) 5_556 ?

loop_
_geom_hbond_atom_site_label_D
_geom_hbond_atom_site_label_H
_geom_hbond_atom_site_label_A
_geom_hbond_distance_DH
_geom_hbond_distance_HA
_geom_hbond_distance_DA
_geom_hbond_angle_DHA
_geom_hbond_site_symmetry_A
N1 H1A O4 0.86 1.89 2.752(3) 177.7 6_666
